data_7028053
loop_
_publ_author_name
'Zhao, Gang'
'Wang, Qi-Guang'
'Mak, Thomas C. W.'

_publ_section_title
;
 Enantiopure planar chiral monomers and di-\m-bromo-bridged dimers of
 ferrocenylhydrazones from asymmetric cyclopalladation
;
_journal_issue 22
_journal_name_full 'Journal of the Chemical Society, Dalton Transactions'
_journal_page_first 3785
_journal_paper_doi 10.1039/a806052e
_journal_year 1998
_chemical_compound_source synthesized
_chemical_formula_sum 'C36 H46 Br2 Fe2 N4 O2 Pd2'
_chemical_formula_weight 1051.09
_chemical_name_common syn-(-)-(Sp,R,R,Sp)-5
_chemical_name_systematic
; 
 ? 
;
_space_group_IT_number 4
_symmetry_cell_setting monoclinic
_symmetry_space_group_name_Hall 'P 2yb'
_symmetry_space_group_name_H-M 'P 1 21 1'
_atom_sites_solution_hydrogens geom
_atom_sites_solution_primary direct
_atom_sites_solution_secondary difmap
_audit_creation_method SHELXL
_cell_angle_alpha 90.00
_cell_angle_beta 96.370(10)
_cell_angle_gamma 90.00
_cell_formula_units_Z 2
_cell_length_a 12.8720(10)
_cell_length_b 11.2960(10)
_cell_length_c 13.3370(10)
_cell_measurement_temperature 293(2)
_cell_volume 1927.3(3)
_computing_cell_refinement BIOTEX
_computing_data_collection R-AXIS
_computing_data_reduction BIOTEX
_computing_molecular_graphics 'SIEMENS SHELXL PC'
_computing_structure_refinement 'SHELXL-93 (Sheldrick, 1993)'
_computing_structure_solution 'SHELXS-86 (Sheldrick, 1990)'
_diffrn_ambient_temperature 293(2)
_diffrn_measurement_device 'RIGAKU RXAIS II'
_diffrn_measurement_method IP
_diffrn_radiation_monochromator graphite
_diffrn_radiation_source 'fine-focus sealed tube'
_diffrn_radiation_type MoK\a
_diffrn_radiation_wavelength 0.71073
_diffrn_reflns_av_R_equivalents 0.0609
_diffrn_reflns_av_sigmaI/netI 0.0645
_diffrn_reflns_limit_h_max 15
_diffrn_reflns_limit_h_min 0
_diffrn_reflns_limit_k_max 13
_diffrn_reflns_limit_k_min -13
_diffrn_reflns_limit_l_max 15
_diffrn_reflns_limit_l_min -16
_diffrn_reflns_number 6579
_diffrn_reflns_theta_max 25.54
_diffrn_reflns_theta_min 2.33
_exptl_absorpt_coefficient_mu 3.766
_exptl_crystal_colour red
_exptl_crystal_density_diffrn 1.811
_exptl_crystal_description plate
_exptl_crystal_F_000 1040
_exptl_crystal_size_max 0.50
_exptl_crystal_size_mid 0.35
_exptl_crystal_size_min 0.30
_refine_diff_density_max 0.982
_refine_diff_density_min -1.108
_refine_diff_density_rms 0.130
_refine_ls_abs_structure_details 'Flack H D (1983), Acta Cryst. A39, 876-881'
_refine_ls_abs_structure_Flack 0.641(6)
_refine_ls_extinction_coef 0.0256(5)
_refine_ls_extinction_expression Fc^*^=kFc[1+0.001xFc^2^\l^3^/sin(2\q)]^-1/4^
_refine_ls_extinction_method SHELXL
_refine_ls_goodness_of_fit_all 1.004
_refine_ls_goodness_of_fit_obs 1.006
_refine_ls_hydrogen_treatment refxyz
_refine_ls_matrix_type full
_refine_ls_number_parameters 435
_refine_ls_number_reflns 6457
_refine_ls_number_restraints 1
_refine_ls_restrained_S_all 1.016
_refine_ls_restrained_S_obs 1.006
_refine_ls_R_factor_all 0.0560
_refine_ls_R_factor_obs 0.0551
_refine_ls_shift/esd_max 1.566
_refine_ls_shift/esd_mean 0.020
_refine_ls_structure_factor_coef Fsqd
_refine_ls_weighting_details 'w=1/[\s^2^(Fo^2^)+(0.1178P)^2^+0.4703P] where P=(Fo^2^+2Fc^2^)/3'
_refine_ls_weighting_scheme calc
_refine_ls_wR_factor_all 0.1586
_refine_ls_wR_factor_obs 0.1555
_reflns_number_observed 6337
_reflns_number_total 6458
_reflns_observed_criterion >2sigma(I)
_cod_data_source_file e806052sup1.cif
_cod_data_source_block zgf65
_cod_depositor_comments
;
The following automatic conversions were performed:

'_refine_ls_weighting_scheme' value 'calc
w=1/[\s^2^(Fo^2^)+(0.1178P)^2^+0.4703P] where P=(Fo^2^+2Fc^2^)/3' was
changed to 'calc'. New tag '_refine_ls_weighting_details' was
created. The value of the new tag was set to
'w=1/[\s^2^(Fo^2^)+(0.1178P)^2^+0.4703P] where P=(Fo^2^+2Fc^2^)/3'.

Automatic conversion script
Id: cif_fix_values 3143 2015-03-26 13:38:13Z robertas 
;
_cod_original_sg_symbol_H-M P2(1)
_cod_database_code 7028053

loop_
_symmetry_equiv_pos_as_xyz
'x, y, z'
'-x, y+1/2, -z'

loop_
_atom_site_aniso_label
_atom_site_aniso_U_11
_atom_site_aniso_U_22
_atom_site_aniso_U_33
_atom_site_aniso_U_23
_atom_site_aniso_U_13
_atom_site_aniso_U_12
Pd1 0.06802(11) 0.04599(10) 0.06363(11) -0.00179(9) 0.01386(9) -0.00018(9)
Pd2 0.06372(10) 0.04666(10) 0.06339(11) 0.00086(8) 0.01125(8) -0.00129(9)
Fe1 0.0772(3) 0.0737(3) 0.0745(3) 0.0090(2) 0.0085(2) -0.0078(2)
Fe2 0.0681(2) 0.0579(2) 0.0715(2) 0.0083(2) 0.0030(2) -0.0014(2)
Br1 0.0735(2) 0.0763(2) 0.0802(2) -0.0118(2) 0.01384(14) 0.0019(2)
Br2 0.1013(2) 0.04983(14) 0.0698(2) 0.00224(12) 0.01974(14) 0.00991(14)
O1 0.118(2) 0.0595(15) 0.160(3) 0.027(2) 0.022(2) -0.007(2)
O2 0.086(2) 0.147(3) 0.126(2) -0.030(2) 0.005(2) -0.019(2)
N1 0.0778(14) 0.0576(13) 0.0652(13) -0.0017(11) 0.0154(11) 0.0110(12)
N2 0.084(2) 0.0600(15) 0.084(2) 0.0017(13) 0.0158(13) 0.0137(13)
N3 0.0629(12) 0.0637(13) 0.0604(12) 0.0061(11) 0.0070(10) 0.0033(12)
N4 0.0693(13) 0.0648(14) 0.0653(14) 0.0080(12) 0.0063(11) 0.0076(12)
C1 0.083(2) 0.0519(14) 0.0613(14) -0.0002(13) 0.0153(12) -0.0072(15)
C2 0.081(2) 0.063(2) 0.059(2) 0.0060(13) 0.0063(13) -0.007(2)
C3 0.082(2) 0.102(3) 0.071(2) -0.008(2) 0.004(2) -0.007(2)
C4 0.088(2) 0.100(3) 0.076(2) 0.015(2) 0.008(2) 0.009(2)
C5 0.080(2) 0.066(2) 0.084(2) 0.009(2) 0.0142(15) 0.006(2)
C6 0.318(6) 0.712(10) 0.204(5) 0.289(5) -0.158(4) -0.367(6)
C7 0.335(6) 0.116(4) 0.178(4) -0.007(3) 0.142(4) -0.101(4)
C8 0.133(3) 0.115(3) 0.084(2) 0.029(2) 0.011(2) -0.034(3)
C9 0.280(4) 0.133(5) 0.164(3) -0.040(3) 0.157(2) -0.070(4)
C10 0.122(2) 0.357(4) 0.547(5) 0.382(3) 0.201(2) 0.135(3)
C11 0.088(2) 0.059(2) 0.0613(14) -0.0008(13) 0.0191(13) 0.002(2)
C12 0.120(3) 0.085(2) 0.080(2) -0.022(2) 0.002(2) 0.015(2)
C13 0.108(2) 0.066(2) 0.084(2) 0.005(2) 0.008(2) 0.020(2)
C14 0.120(3) 0.125(4) 0.108(3) 0.015(3) 0.002(3) 0.038(3)
C15 0.087(3) 0.147(5) 0.146(5) -0.007(4) 0.009(3) 0.024(3)
C16 0.080(2) 0.080(2) 0.103(2) 0.000(2) 0.028(2) 0.015(2)
C17 0.125(3) 0.055(2) 0.106(3) 0.002(2) 0.022(2) 0.018(2)
C18 0.161(5) 0.066(2) 0.237(6) 0.041(3) 0.058(4) -0.016(3)
C19 0.067(2) 0.063(2) 0.066(2) -0.0017(13) 0.0067(13) -0.0074(14)
C20 0.068(2) 0.067(2) 0.064(2) 0.0014(15) -0.0008(12) 0.002(2)
C21 0.083(2) 0.078(2) 0.0588(15) 0.0133(15) 0.0035(14) 0.001(2)
C22 0.078(2) 0.072(2) 0.079(2) 0.010(2) -0.018(2) 0.007(2)
C23 0.0601(14) 0.057(2) 0.089(2) 0.0056(15) 0.0051(14) 0.0022(14)
C24 0.107(3) 0.062(2) 0.130(4) 0.004(2) -0.010(3) -0.004(2)
C25 0.138(3) 0.093(3) 0.142(4) -0.002(3) 0.035(3) -0.051(3)
C26 0.078(2) 0.080(3) 0.298(7) -0.002(4) -0.076(3) -0.004(2)
C27 0.178(4) 0.115(4) 0.107(3) 0.025(3) -0.050(3) -0.032(4)
C28 0.148(4) 0.130(4) 0.125(4) -0.045(3) 0.028(3) -0.053(3)
C29 0.081(2) 0.062(2) 0.061(2) 0.0023(14) 0.0088(13) 0.004(2)
C30 0.087(2) 0.096(3) 0.066(2) 0.003(2) 0.013(2) 0.005(2)
C31 0.074(2) 0.091(2) 0.067(2) -0.002(2) -0.0004(15) 0.010(2)
C32 0.116(3) 0.096(3) 0.132(4) 0.022(3) -0.027(3) 0.025(3)
C33 0.117(3) 0.077(3) 0.146(4) 0.011(3) 0.011(3) 0.025(2)
C34 0.096(2) 0.071(2) 0.089(2) 0.002(2) 0.005(2) 0.017(2)
C35 0.067(2) 0.115(4) 0.113(3) -0.012(3) 0.021(2) -0.004(2)
C36 0.190(4) 0.236(5) 0.273(5) -0.173(4) 0.135(4) -0.135(4)

loop_
_atom_site_label
_atom_site_type_symbol
_atom_site_fract_x
_atom_site_fract_y
_atom_site_fract_z
_atom_site_U_iso_or_equiv
_atom_site_thermal_displace_type
_atom_site_occupancy
_atom_site_calc_flag
_atom_site_refinement_flags
Pd1 Pd 0.37106(2) 0.22825(2) 0.61664(2) 0.05872(6) Uani 1 d .
Pd2 Pd 0.36209(2) 0.30461(2) 0.85808(2) 0.05761(6) Uani 1 d .
Fe1 Fe 0.12951(4) 0.13241(5) 0.48939(4) 0.0752(2) Uani 1 d .
Fe2 Fe 0.33900(4) 0.05352(4) 1.01075(4) 0.06622(13) Uani 1 d .
Br1 Br 0.50764(3) 0.23081(4) 0.77374(3) 0.07624(10) Uani 1 d .
Br2 Br 0.30600(3) 0.41160(3) 0.68801(3) 0.07288(9) Uani 1 d .
O1 O 0.3325(3) -0.1590(3) 0.6388(3) 0.1118(12) Uani 1 d .
O2 O -0.0571(2) 0.3152(5) 0.7859(3) 0.1203(13) Uani 1 d .
N1 N 0.4111(2) 0.0747(3) 0.5403(2) 0.0663(7) Uani 1 d .
N2 N 0.4979(2) -0.0001(3) 0.5681(2) 0.0758(9) Uani 1 d .
N3 N 0.2484(2) 0.3557(3) 0.9511(2) 0.0623(7) Uani 1 d .
N4 N 0.1678(2) 0.4413(3) 0.9329(2) 0.0666(8) Uani 1 d .
C1 C 0.2631(3) 0.2300(3) 0.5014(2) 0.0648(8) Uani 1 d .
C2 C 0.2688(3) 0.1340(3) 0.4334(3) 0.0680(9) Uani 1 d .
C3 C 0.1849(3) 0.1423(5) 0.3526(3) 0.0854(13) Uani 1 d .
H3 H 0.1699(3) 0.0894(5) 0.2995(3) 0.102 Uiso 1 calc R
C4 C 0.1292(3) 0.2485(5) 0.3708(3) 0.0882(13) Uani 1 d .
H4 H 0.0722(3) 0.2783(5) 0.3294(3) 0.106 Uiso 1 calc R
C5 C 0.1739(3) 0.3001(4) 0.4604(3) 0.0761(10) Uani 1 d .
H5 H 0.1502(3) 0.3685(4) 0.4893(3) 0.091 Uiso 1 calc R
C6 C -0.0108(8) 0.0502(13) 0.4914(7) 0.425(4) Uani 1 d .
H6 H -0.0599(8) 0.0433(13) 0.4350(7) 0.510 Uiso 1 calc R
C7 C 0.0723(6) -0.0303(7) 0.5196(6) 0.201(3) Uani 1 d .
H7 H 0.0890(6) -0.0996(7) 0.4873(6) 0.242 Uiso 1 calc R
C8 C 0.1211(4) 0.0183(5) 0.6048(4) 0.111(2) Uani 1 d .
H8 H 0.1792(4) -0.0126(5) 0.6436(4) 0.133 Uiso 1 calc R
C9 C 0.0739(6) 0.1135(7) 0.6227(5) 0.183(2) Uani 1 d .
H9 H 0.0913(6) 0.1659(7) 0.6756(5) 0.219 Uiso 1 calc R
C10 C -0.0072(4) 0.1230(7) 0.5483(6) 0.330(2) Uani 1 d .
H10 H -0.0553(4) 0.1847(7) 0.5452(6) 0.396 Uiso 1 calc R
C11 C 0.3516(3) 0.0483(3) 0.4589(2) 0.0686(9) Uani 1 d .
C12 C 0.3690(4) -0.0567(4) 0.3945(3) 0.0958(14) Uani 1 d .
H12A H 0.4274(4) -0.1015(4) 0.4252(3) 0.144 Uiso 1 calc R
H12B H 0.3832(4) -0.0303(4) 0.3289(3) 0.144 Uiso 1 calc R
H12C H 0.3076(4) -0.1055(4) 0.3879(3) 0.144 Uiso 1 calc R
C13 C 0.4964(4) -0.0594(4) 0.6648(3) 0.0861(12) Uani 1 d .
H13 H 0.4644(4) -0.0066(4) 0.7109(3) 0.103 Uiso 1 calc R
C14 C 0.6090(4) -0.0785(6) 0.7045(4) 0.119(2) Uani 1 d .
H14A H 0.6188(4) -0.0709(6) 0.7774(4) 0.142 Uiso 1 calc R
H14B H 0.6322(4) -0.1566(6) 0.6863(4) 0.142 Uiso 1 calc R
C15 C 0.6675(4) 0.0152(7) 0.6563(5) 0.127(2) Uani 1 d .
H15A H 0.7305(4) -0.0175(7) 0.6335(5) 0.152 Uiso 1 calc R
H15B H 0.6873(4) 0.0781(7) 0.7042(5) 0.152 Uiso 1 calc R
C16 C 0.5966(3) 0.0628(4) 0.5679(3) 0.0861(12) Uani 1 d .
H16A H 0.5862(3) 0.1472(4) 0.5752(3) 0.103 Uiso 1 calc R
H16B H 0.6264(3) 0.0486(4) 0.5053(3) 0.103 Uiso 1 calc R
C17 C 0.4377(4) -0.1774(4) 0.6587(4) 0.0946(14) Uani 1 d .
H17A H 0.4618(4) -0.2259(4) 0.6058(4) 0.114 Uiso 1 calc R
H17B H 0.4522(4) -0.2195(4) 0.7221(4) 0.114 Uiso 1 calc R
C18 C 0.2734(5) -0.2616(5) 0.6540(6) 0.152(3) Uani 1 d .
H18A H 0.2003(5) -0.2442(5) 0.6390(6) 0.228 Uiso 1 calc R
H18B H 0.2872(5) -0.2866(5) 0.7229(6) 0.228 Uiso 1 calc R
H18C H 0.2925(5) -0.3236(5) 0.6103(6) 0.228 Uiso 1 calc R
C19 C 0.4075(2) 0.2115(3) 0.9772(2) 0.0656(9) Uani 1 d .
C20 C 0.3392(3) 0.2227(4) 1.0563(2) 0.0670(9) Uani 1 d .
C21 C 0.3771(3) 0.1486(4) 1.1392(3) 0.0736(10) Uani 1 d .
H21 H 0.3480(3) 0.1414(4) 1.1997(3) 0.088 Uiso 1 calc R
C22 C 0.4653(3) 0.0889(4) 1.1135(3) 0.0783(11) Uani 1 d .
H22 H 0.5050(3) 0.0346(4) 1.1538(3) 0.094 Uiso 1 calc R
C23 C 0.4842(3) 0.1261(3) 1.0129(3) 0.0691(10) Uani 1 d .
H23 H 0.5377(3) 0.0987(3) 0.9775(3) 0.083 Uiso 1 calc R
C24 C 0.3173(4) -0.1269(4) 1.0131(4) 0.102(2) Uani 1 d .
H24 H 0.3557(4) -0.1806(4) 1.0551(4) 0.122 Uiso 1 calc R
C25 C 0.2260(5) -0.0653(5) 1.0351(5) 0.123(2) Uani 1 d .
H25 H 0.1925(5) -0.0677(5) 1.0934(5) 0.148 Uiso 1 calc R
C26 C 0.1973(4) 0.0057(5) 0.9387(6) 0.159(3) Uani 1 d .
H26 H 0.1401(4) 0.0556(5) 0.9242(6) 0.191 Uiso 1 calc R
C27 C 0.2714(5) -0.0188(6) 0.8797(5) 0.138(2) Uani 1 d .
H27 H 0.2743(5) 0.0146(6) 0.8163(5) 0.166 Uiso 1 calc R
C28 C 0.3383(5) -0.0935(6) 0.9198(5) 0.134(2) Uani 1 d .
H28 H 0.3946(5) -0.1214(6) 0.8887(5) 0.160 Uiso 1 calc R
C29 C 0.2511(3) 0.3007(3) 1.0375(2) 0.0677(9) Uani 1 d .
C30 C 0.1748(3) 0.3220(4) 1.1103(3) 0.0824(12) Uani 1 d .
H30A H 0.1227(3) 0.3770(4) 1.0820(3) 0.124 Uiso 1 calc R
H30B H 0.2102(3) 0.3542(4) 1.1714(3) 0.124 Uiso 1 calc R
H30C H 0.1418(3) 0.2487(4) 1.1249(3) 0.124 Uiso 1 calc R
C31 C 0.0944(3) 0.4199(4) 0.8435(3) 0.0782(11) Uani 1 d .
H31 H 0.1318(3) 0.3963(4) 0.7865(3) 0.094 Uiso 1 calc R
C32 C 0.0437(4) 0.5418(5) 0.8241(4) 0.118(2) Uani 1 d .
H32A H 0.0325(4) 0.5577(5) 0.7522(4) 0.141 Uiso 1 calc R
H32B H -0.0233(4) 0.5446(5) 0.8508(4) 0.141 Uiso 1 calc R
C33 C 0.1172(4) 0.6322(5) 0.8761(5) 0.114(2) Uani 1 d .
H33A H 0.0857(4) 0.6706(5) 0.9304(5) 0.136 Uiso 1 calc R
H33B H 0.1349(4) 0.6921(5) 0.8288(5) 0.136 Uiso 1 calc R
C34 C 0.2144(3) 0.5621(4) 0.9176(3) 0.0857(12) Uani 1 d .
H34A H 0.2657(3) 0.5592(4) 0.8695(3) 0.103 Uiso 1 calc R
H34B H 0.2465(3) 0.5951(4) 0.9807(3) 0.103 Uiso 1 calc R
C35 C 0.0173(3) 0.3252(5) 0.8658(4) 0.097(2) Uani 1 d .
H35A H 0.0532(3) 0.2502(5) 0.8780(4) 0.117 Uiso 1 calc R
H35B H -0.0149(3) 0.3462(5) 0.9258(4) 0.117 Uiso 1 calc R
C36 C -0.1146(5) 0.2056(7) 0.8004(6) 0.225(3) Uani 1 d .
H36A H -0.1683(5) 0.1952(7) 0.7452(6) 0.337 Uiso 1 calc R
H36B H -0.1457(5) 0.2103(7) 0.8624(6) 0.337 Uiso 1 calc R
H36C H -0.0673(5) 0.1397(7) 0.8032(6) 0.337 Uiso 1 calc R

loop_
_atom_type_symbol
_atom_type_description
_atom_type_scat_dispersion_real
_atom_type_scat_dispersion_imag
_atom_type_scat_source
C C 0.0033 0.0016 'International Tables Vol C Tables 4.2.6.8 and 6.1.1.4'
H H 0.0000 0.0000 'International Tables Vol C Tables 4.2.6.8 and 6.1.1.4'
N N 0.0061 0.0033 'International Tables Vol C Tables 4.2.6.8 and 6.1.1.4'
O O 0.0106 0.0060 'International Tables Vol C Tables 4.2.6.8 and 6.1.1.4'
Fe Fe 0.3463 0.8444 'International Tables Vol C Tables 4.2.6.8 and 6.1.1.4'
Br Br -0.2901 2.4595 'International Tables Vol C Tables 4.2.6.8 and 6.1.1.4'
Pd Pd -0.9988 1.0072 'International Tables Vol C Tables 4.2.6.8 and 6.1.1.4'

loop_
_geom_angle_atom_site_label_1
_geom_angle_atom_site_label_2
_geom_angle_atom_site_label_3
_geom_angle
C1 Pd1 N1 79.58(12)
C1 Pd1 Br2 93.02(10)
N1 Pd1 Br2 172.60(7)
C1 Pd1 Br1 177.33(10)
N1 Pd1 Br1 102.73(7)
Br2 Pd1 Br1 84.671(14)
C19 Pd2 N3 80.30(12)
C19 Pd2 Br1 90.88(10)
N3 Pd2 Br1 171.04(7)
C19 Pd2 Br2 174.38(11)
N3 Pd2 Br2 104.09(7)
Br1 Pd2 Br2 84.82(2)
C9 Fe1 C10 39.7(3)
C9 Fe1 C2 138.6(2)
C10 Fe1 C2 177.1(2)
C9 Fe1 C8 36.8(3)
C10 Fe1 C8 62.9(3)
C2 Fe1 C8 114.4(2)
C9 Fe1 C5 113.9(3)
C10 Fe1 C5 113.7(2)
C2 Fe1 C5 68.93(15)
C8 Fe1 C5 141.4(2)
C9 Fe1 C3 177.0(3)
C10 Fe1 C3 139.8(2)
C2 Fe1 C3 41.69(14)
C8 Fe1 C3 140.6(2)
C5 Fe1 C3 69.1(2)
C9 Fe1 C1 111.7(2)
C10 Fe1 C1 140.2(2)
C2 Fe1 C1 41.06(14)
C8 Fe1 C1 113.7(2)
C5 Fe1 C1 41.86(14)
C3 Fe1 C1 70.35(15)
C9 Fe1 C6 62.2(3)
C10 Fe1 C6 32.1(4)
C2 Fe1 C6 146.7(4)
C8 Fe1 C6 64.9(3)
C5 Fe1 C6 134.3(4)
C3 Fe1 C6 115.9(3)
C1 Fe1 C6 172.2(4)
C9 Fe1 C7 63.6(3)
C10 Fe1 C7 61.5(3)
C2 Fe1 C7 115.9(3)
C8 Fe1 C7 38.9(3)
C5 Fe1 C7 175.0(3)
C3 Fe1 C7 113.4(3)
C1 Fe1 C7 142.6(2)
C6 Fe1 C7 40.9(4)
C9 Fe1 C4 141.5(3)
C10 Fe1 C4 114.1(2)
C2 Fe1 C4 68.6(2)
C8 Fe1 C4 176.8(2)
C5 Fe1 C4 40.0(2)
C3 Fe1 C4 41.0(2)
C1 Fe1 C4 69.17(15)
C6 Fe1 C4 112.1(3)
C7 Fe1 C4 139.3(3)
C20 Fe2 C25 123.9(2)
C20 Fe2 C21 41.41(15)
C25 Fe2 C21 108.9(2)
C20 Fe2 C27 129.0(2)
C25 Fe2 C27 68.1(3)
C21 Fe2 C27 167.1(2)
C20 Fe2 C26 111.5(2)
C25 Fe2 C26 44.0(3)
C21 Fe2 C26 131.0(2)
C27 Fe2 C26 38.2(3)
C20 Fe2 C23 69.02(14)
C25 Fe2 C23 159.3(2)
C21 Fe2 C23 69.0(2)
C27 Fe2 C23 118.5(2)
C26 Fe2 C23 152.2(3)
C20 Fe2 C22 68.72(14)
C25 Fe2 C22 123.5(2)
C21 Fe2 C22 40.0(2)
C27 Fe2 C22 152.4(2)
C26 Fe2 C22 166.1(3)
C23 Fe2 C22 41.7(2)
C20 Fe2 C28 161.5(2)
C25 Fe2 C28 66.7(3)
C21 Fe2 C28 155.2(2)
C27 Fe2 C28 36.4(3)
C26 Fe2 C28 64.1(3)
C23 Fe2 C28 106.1(2)
C22 Fe2 C28 120.3(2)
C20 Fe2 C24 159.2(2)
C25 Fe2 C24 40.8(2)
C21 Fe2 C24 122.0(2)
C27 Fe2 C24 64.5(2)
C26 Fe2 C24 68.2(2)
C23 Fe2 C24 121.6(2)
C22 Fe2 C24 106.4(2)
C28 Fe2 C24 38.5(2)
C20 Fe2 C19 41.79(14)
C25 Fe2 C19 159.7(2)
C21 Fe2 C19 69.93(15)
C27 Fe2 C19 108.3(2)
C26 Fe2 C19 120.6(2)
C23 Fe2 C19 40.62(13)
C22 Fe2 C19 69.46(14)
C28 Fe2 C19 123.1(2)
C24 Fe2 C19 157.3(2)
Pd2 Br1 Pd1 83.642(14)
Pd1 Br2 Pd2 82.703(13)
C17 O1 C18 112.6(4)
C35 O2 C36 106.8(5)
C11 N1 N2 117.3(3)
C11 N1 Pd1 116.2(2)
N2 N1 Pd1 126.4(2)
N1 N2 C16 111.8(3)
N1 N2 C13 114.7(3)
C16 N2 C13 108.9(3)
C29 N3 N4 115.0(3)
C29 N3 Pd2 116.0(2)
N4 N3 Pd2 129.0(2)
N3 N4 C31 115.0(3)
N3 N4 C34 110.1(3)
C31 N4 C34 105.7(3)
C2 C1 C5 105.7(3)
C2 C1 Pd1 114.3(2)
C5 C1 Pd1 140.0(3)
C2 C1 Fe1 68.9(2)
C5 C1 Fe1 68.8(2)
Pd1 C1 Fe1 125.3(2)
C1 C2 C3 109.9(3)
C1 C2 C11 116.6(3)
C3 C2 C11 133.5(4)
C1 C2 Fe1 70.1(2)
C3 C2 Fe1 69.8(2)
C11 C2 Fe1 124.5(3)
C4 C3 C2 106.0(4)
C4 C3 Fe1 70.3(2)
C2 C3 Fe1 68.6(2)
C5 C4 C3 109.1(4)
C5 C4 Fe1 69.0(2)
C3 C4 Fe1 68.7(3)
C4 C5 C1 109.2(4)
C4 C5 Fe1 71.1(3)
C1 C5 Fe1 69.3(2)
C10 C6 C7 108.5(8)
C10 C6 Fe1 72.7(6)
C7 C6 Fe1 69.7(5)
C8 C7 C6 103.2(7)
C8 C7 Fe1 69.8(4)
C6 C7 Fe1 69.4(6)
C9 C8 C7 108.4(6)
C9 C8 Fe1 70.7(4)
C7 C8 Fe1 71.3(4)
C8 C9 C10 105.9(6)
C8 C9 Fe1 72.4(4)
C10 C9 Fe1 70.5(4)
C6 C10 C9 114.0(8)
C6 C10 Fe1 75.2(6)
C9 C10 Fe1 69.8(4)
N1 C11 C2 113.2(3)
N1 C11 C12 123.5(3)
C2 C11 C12 123.1(3)
N2 C13 C14 105.8(4)
N2 C13 C17 114.1(4)
C14 C13 C17 110.2(4)
C15 C14 C13 105.1(5)
C14 C15 C16 107.5(4)
N2 C16 C15 106.1(4)
O1 C17 C13 110.5(3)
C23 C19 C20 105.7(3)
C23 C19 Pd2 140.9(3)
C20 C19 Pd2 113.3(2)
C23 C19 Fe2 68.8(2)
C20 C19 Fe2 67.0(2)
Pd2 C19 Fe2 123.3(2)
C21 C20 C29 133.6(3)
C21 C20 C19 109.2(3)
C29 C20 C19 117.2(3)
C21 C20 Fe2 70.4(2)
C29 C20 Fe2 123.9(2)
C19 C20 Fe2 71.2(2)
C22 C21 C20 108.1(3)
C22 C21 Fe2 70.4(2)
C20 C21 Fe2 68.2(2)
C21 C22 C23 108.1(3)
C21 C22 Fe2 69.6(2)
C23 C22 Fe2 68.9(2)
C19 C23 C22 108.9(3)
C19 C23 Fe2 70.6(2)
C22 C23 Fe2 69.4(2)
C28 C24 C25 107.8(5)
C28 C24 Fe2 70.6(4)
C25 C24 Fe2 68.6(3)
C24 C25 C26 102.2(5)
C24 C25 Fe2 70.6(3)
C26 C25 Fe2 68.2(3)
C27 C26 C25 105.5(5)
C27 C26 Fe2 70.8(3)
C25 C26 Fe2 67.8(3)
C28 C27 C26 112.5(6)
C28 C27 Fe2 72.6(4)
C26 C27 Fe2 71.0(4)
C27 C28 C24 112.0(6)
C27 C28 Fe2 70.9(4)
C24 C28 Fe2 70.9(3)
N3 C29 C20 112.9(3)
N3 C29 C30 123.3(3)
C20 C29 C30 123.8(3)
N4 C31 C35 109.7(3)
N4 C31 C32 102.4(4)
C35 C31 C32 113.1(4)
C33 C32 C31 107.3(4)
C32 C33 C34 105.2(4)
N4 C34 C33 101.2(4)
O2 C35 C31 109.0(4)

loop_
_geom_bond_atom_site_label_1
_geom_bond_atom_site_label_2
_geom_bond_distance
Pd1 C1 1.955(3)
Pd1 N1 2.104(3)
Pd1 Br2 2.4646(4)
Pd1 Br1 2.5815(5)
Pd2 C19 1.941(3)
Pd2 N3 2.102(3)
Pd2 Br1 2.4368(5)
Pd2 Br2 2.6006(4)
Fe1 C9 2.000(6)
Fe1 C10 2.008(6)
Fe1 C2 2.018(4)
Fe1 C8 2.019(5)
Fe1 C5 2.027(4)
Fe1 C3 2.034(4)
Fe1 C1 2.034(3)
Fe1 C6 2.034(11)
Fe1 C7 2.037(7)
Fe1 C4 2.054(5)
Fe2 C20 2.005(4)
Fe2 C25 2.032(6)
Fe2 C21 2.035(4)
Fe2 C27 2.035(6)
Fe2 C26 2.038(5)
Fe2 C23 2.038(4)
Fe2 C22 2.046(4)
Fe2 C28 2.055(7)
Fe2 C24 2.058(5)
Fe2 C19 2.062(4)
O1 C17 1.367(6)
O1 C18 1.413(7)
O2 C35 1.356(6)
O2 C36 1.466(9)
N1 C11 1.293(4)
N1 N2 1.417(4)
N2 C16 1.455(5)
N2 C13 1.455(5)
N3 C29 1.306(4)
N3 N4 1.419(4)
N4 C31 1.457(4)
N4 C34 1.514(5)
C1 C2 1.421(5)
C1 C5 1.451(5)
C2 C3 1.442(5)
C2 C11 1.452(5)
C3 C4 1.432(7)
C4 C5 1.396(6)
C6 C10 1.117(15)
C6 C7 1.422(15)
C7 C8 1.352(9)
C8 C9 1.270(10)
C9 C10 1.362(9)
C11 C12 1.496(6)
C13 C14 1.502(7)
C13 C17 1.530(6)
C14 C15 1.486(10)
C15 C16 1.508(8)
C19 C23 1.423(5)
C19 C20 1.452(5)
C20 C21 1.429(5)
C20 C29 1.436(5)
C21 C22 1.396(6)
C22 C23 1.453(6)
C24 C28 1.355(9)
C24 C25 1.425(8)
C25 C26 1.526(10)
C26 C27 1.332(10)
C27 C28 1.279(9)
C29 C30 1.475(5)
C31 C35 1.511(7)
C31 C32 1.534(7)
C32 C33 1.508(8)
C33 C34 1.532(7)
